data_1575741
loop_
_publ_author_name
'Abdolrahimi, Amin'
'Woite, Philipp'
'Kretschmar, Konrad'
'Roemelt, Michael'
'Braun, Thomas'
'He, Ouchan'

_publ_section_title
;
 Sequential one-pot <i>N</i>-alkylation and aminocarbonylation of primary
 amines catalyzed by heterobimetallic Ir/Pd complexes.
;
_journal_issue 41
_journal_name_full 'Chemical science'
_journal_page_first 19414
_journal_page_last 19422
_journal_paper_doi 10.1039/d5sc03892h
_journal_volume 16
_journal_year 2025
_chemical_formula_sum 'C34.93 H30 Cl1.07 Ir N2 O0.93 P2'
_chemical_formula_weight 784.70
_space_group_crystal_system orthorhombic
_space_group_IT_number 61
_space_group_name_Hall '-P 2ac 2ab'
_space_group_name_H-M_alt 'P b c a'
_atom_sites_solution_hydrogens mixed
_audit_creation_method SHELXL-2018/3
_audit_update_record
;
2025-03-10 deposited with the CCDC.	2025-09-15 downloaded from the CCDC.
;
_cell_angle_alpha 90
_cell_angle_beta 90
_cell_angle_gamma 90
_cell_formula_units_Z 8
_cell_length_a 17.4799(9)
_cell_length_b 16.3925(9)
_cell_length_c 21.6284(13)
_cell_measurement_reflns_used 9972
_cell_measurement_temperature 100(2)
_cell_measurement_theta_max 26.92
_cell_measurement_theta_min 2.21
_cell_volume 6197.4(6)
_computing_cell_refinement 'Bruker SAINT'
_computing_data_collection 'Bruker APEX4'
_computing_data_reduction 'Bruker SAINT'
_computing_structure_refinement 'SHELXL-2018/3 (Sheldrick, 2018)'
_computing_structure_solution 'SHELXT 2018/2 (Sheldrick, 2018)'
_diffrn_ambient_temperature 100(2)
_diffrn_measured_fraction_theta_full 1.000
_diffrn_measured_fraction_theta_max 0.999
_diffrn_measurement_device_type 'Bruker D8 Venture'
_diffrn_measurement_method '\f and \w scans'
_diffrn_radiation_type MoK\a
_diffrn_radiation_wavelength 0.71073
_diffrn_reflns_av_R_equivalents 0.1417
_diffrn_reflns_av_unetI/netI 0.0330
_diffrn_reflns_Laue_measured_fraction_full 1.000
_diffrn_reflns_Laue_measured_fraction_max 0.999
_diffrn_reflns_limit_h_max 22
_diffrn_reflns_limit_h_min -23
_diffrn_reflns_limit_k_max 21
_diffrn_reflns_limit_k_min -21
_diffrn_reflns_limit_l_max 28
_diffrn_reflns_limit_l_min -28
_diffrn_reflns_number 335234
_diffrn_reflns_point_group_measured_fraction_full 1.000
_diffrn_reflns_point_group_measured_fraction_max 0.999
_diffrn_reflns_theta_full 25.242
_diffrn_reflns_theta_max 27.967
_diffrn_reflns_theta_min 1.946
_exptl_absorpt_coefficient_mu 4.535
_exptl_absorpt_correction_T_max 0.4917
_exptl_absorpt_correction_T_min 0.3972
_exptl_absorpt_correction_type multi-scan
_exptl_absorpt_process_details SADABS
_exptl_crystal_colour colourless
_exptl_crystal_density_diffrn 1.682
_exptl_crystal_description fragment
_exptl_crystal_F_000 3090
_exptl_crystal_size_max 0.189
_exptl_crystal_size_mid 0.061
_exptl_crystal_size_min 0.049
_refine_diff_density_max 1.101
_refine_diff_density_min -1.148
_refine_diff_density_rms 0.127
_refine_ls_extinction_method none
_refine_ls_goodness_of_fit_ref 1.028
_refine_ls_hydrogen_treatment mixed
_refine_ls_matrix_type full
_refine_ls_number_parameters 389
_refine_ls_number_reflns 7451
_refine_ls_number_restraints 0
_refine_ls_restrained_S_all 1.028
_refine_ls_R_factor_all 0.0510
_refine_ls_R_factor_gt 0.0316
_refine_ls_shift/su_max 0.001
_refine_ls_shift/su_mean 0.000
_refine_ls_structure_factor_coef Fsqd
_refine_ls_weighting_details 'w=1/[\s^2^(Fo^2^)+(0.0184P)^2^+29.7642P] where P=(Fo^2^+2Fc^2^)/3'
_refine_ls_weighting_scheme calc
_refine_ls_wR_factor_gt 0.0657
_refine_ls_wR_factor_ref 0.0756
_reflns_Friedel_coverage 0.000
_reflns_number_gt 5706
_reflns_number_total 7451
_reflns_threshold_expression 'I > 2\s(I)'
_cod_data_source_file d5sc03892h2.cif
_cod_data_source_block mo_o24_AA1CH2_0ma_a
_cod_depositor_comments 'Adding full bibliography for 1575739--1575741.cif.'
_cod_database_code 1575741
_shelx_shelxl_version_number 2018/3
_shelx_space_group_comment
;
The symmetry employed for this shelxl refinement is uniquely defined
by the following loop, which should always be used as a source of
symmetry information in preference to the above space-group names.
They are only intended as comments.
;
_shelx_estimated_absorpt_t_min 0.481
_shelx_estimated_absorpt_t_max 0.808

loop_
_space_group_symop_operation_xyz
'x, y, z'
'-x+1/2, -y, z+1/2'
'-x, y+1/2, -z+1/2'
'x+1/2, -y+1/2, -z'
'-x, -y, -z'
'x-1/2, y, -z-1/2'
'x, -y-1/2, z-1/2'
'-x-1/2, y-1/2, z'

loop_
_atom_site_label
_atom_site_type_symbol
_atom_site_fract_x
_atom_site_fract_y
_atom_site_fract_z
_atom_site_U_iso_or_equiv
_atom_site_adp_type
_atom_site_occupancy
_atom_site_site_symmetry_order
_atom_site_calc_flag
_atom_site_refinement_flags_posn
_atom_site_refinement_flags_adp
_atom_site_refinement_flags_occupancy
_atom_site_disorder_assembly
_atom_site_disorder_group
P1 P 0.38314(6) 0.41625(7) 0.26781(5) 0.0212(2) Uani 1 1 d . . . . .
N1 N 0.4771(3) 0.3513(3) 0.1831(2) 0.0386(10) Uani 1 1 d . . . . .
C1 C 0.3816(6) 0.2318(6) 0.3042(4) 0.0395(17) Uani 0.933(9) 1 d . . P A 1
O1 O 0.3783(3) 0.1741(3) 0.2750(2) 0.0567(14) Uani 0.933(9) 1 d . . P A 1
Cl2 Cl 0.401(2) 0.213(2) 0.2912(16) 0.0395(17) Uani 0.067(9) 1 d . . P A 2
Cl1 Cl 0.28545(7) 0.36518(8) 0.39902(6) 0.0369(3) Uani 1 1 d . . . . .
P2 P 0.43902(6) 0.26317(7) 0.44096(5) 0.0218(2) Uani 1 1 d . . . . .
N2 N 0.5831(2) 0.2629(3) 0.4947(2) 0.0395(10) Uani 1 1 d . . . . .
C2 C 0.3006(3) 0.3927(3) 0.21889(19) 0.0234(9) Uani 1 1 d . . . . .
C5 C 0.1706(3) 0.3654(3) 0.1483(2) 0.0353(11) Uani 1 1 d . . . . .
H5 H 0.126260 0.355298 0.124048 0.042 Uiso 1 1 calc R U . . .
C6 C 0.2393(3) 0.3811(4) 0.1205(3) 0.0510(16) Uani 1 1 d . . . . .
H6 H 0.242234 0.382611 0.076607 0.061 Uiso 1 1 calc R U . . .
C7 C 0.3044(3) 0.3947(4) 0.1549(2) 0.0422(13) Uani 1 1 d . . . . .
H7 H 0.351677 0.405496 0.134889 0.051 Uiso 1 1 calc R U . . .
C15 C 0.5055(3) 0.4913(3) 0.2040(2) 0.0372(12) Uani 1 1 d . . . . .
H15 H 0.494046 0.540743 0.224912 0.045 Uiso 1 1 calc R U . . .
C16 C 0.5659(3) 0.4860(4) 0.1628(3) 0.0510(15) Uani 1 1 d . . . . .
H16 H 0.597373 0.532554 0.156480 0.061 Uiso 1 1 calc R U . . .
Ir1 Ir 0.40684(2) 0.32807(2) 0.34961(2) 0.02074(5) Uani 1 1 d . . . . .
H1 H 0.476(3) 0.286(3) 0.311(2) 0.031 Uiso 1 1 d . U . . .
C8 C 0.3654(3) 0.5222(3) 0.2892(2) 0.0251(9) Uani 1 1 d . . . . .
C9 C 0.4022(4) 0.5571(3) 0.3384(3) 0.0556(18) Uani 1 1 d . . . . .
H9 H 0.435424 0.524889 0.363173 0.067 Uiso 1 1 calc R U . . .
C10 C 0.3917(5) 0.6382(4) 0.3524(3) 0.073(2) Uani 1 1 d . . . . .
H10 H 0.417983 0.661549 0.386564 0.087 Uiso 1 1 calc R U . . .
H2 H 0.450(5) 0.400(5) 0.378(4) 0.109 Uiso 1 1 d . U . . .
C3 C 0.2313(3) 0.3773(3) 0.2464(2) 0.0384(12) Uani 1 1 d . . . . .
H3 H 0.227961 0.375655 0.290220 0.046 Uiso 1 1 calc R U . . .
C4 C 0.1664(3) 0.3643(4) 0.2115(3) 0.0416(13) Uani 1 1 d . . . . .
H4 H 0.118768 0.354509 0.231321 0.050 Uiso 1 1 calc R U . . .
C11 C 0.3445(3) 0.6849(3) 0.3181(3) 0.0426(13) Uani 1 1 d . . . . .
H11 H 0.337515 0.740883 0.327877 0.051 Uiso 1 1 calc R U . . .
C12 C 0.3075(4) 0.6515(3) 0.2698(3) 0.0564(18) Uani 1 1 d . . . . .
H12 H 0.274228 0.684314 0.245544 0.068 Uiso 1 1 calc R U . . .
C13 C 0.3171(4) 0.5697(3) 0.2548(3) 0.0507(16) Uani 1 1 d . . . . .
H13 H 0.290202 0.546790 0.220847 0.061 Uiso 1 1 calc R U . . .
C14 C 0.4628(2) 0.4223(3) 0.21332(19) 0.0236(9) Uani 1 1 d . . . . .
C17 C 0.5817(3) 0.4163(4) 0.1310(3) 0.0428(13) Uani 1 1 d . . . . .
H17 H 0.623083 0.413587 0.102644 0.051 Uiso 1 1 calc R U . . .
C18 C 0.5360(3) 0.3507(3) 0.1414(2) 0.0379(12) Uani 1 1 d . . . . .
H18 H 0.545338 0.302090 0.118721 0.045 Uiso 1 1 calc R U . . .
C19 C 0.3925(2) 0.1662(2) 0.45569(19) 0.0228(9) Uani 1 1 d . . . . .
C20 C 0.4259(3) 0.1086(3) 0.4941(2) 0.0296(10) Uani 1 1 d . . . . .
H20 H 0.474761 0.119166 0.511594 0.036 Uiso 1 1 calc R U . . .
C21 C 0.3892(3) 0.0364(3) 0.5071(2) 0.0387(12) Uani 1 1 d . . . . .
H21 H 0.413161 -0.002955 0.532923 0.046 Uiso 1 1 calc R U . . .
C22 C 0.3177(3) 0.0209(3) 0.4828(2) 0.0367(12) Uani 1 1 d . . . . .
H22 H 0.291765 -0.028066 0.493324 0.044 Uiso 1 1 calc R U . . .
C23 C 0.2835(3) 0.0760(3) 0.4433(2) 0.0336(11) Uani 1 1 d . . . . .
H23 H 0.235235 0.064305 0.425222 0.040 Uiso 1 1 calc R U . . .
C24 C 0.3207(3) 0.1490(3) 0.4305(2) 0.0257(9) Uani 1 1 d . . . . .
H24 H 0.296986 0.187868 0.404142 0.031 Uiso 1 1 calc R U . . .
C25 C 0.4201(3) 0.3221(3) 0.5111(2) 0.0277(10) Uani 1 1 d . . . . .
C26 C 0.4229(4) 0.4066(3) 0.5111(3) 0.0539(17) Uani 1 1 d . . . . .
H26 H 0.434877 0.434657 0.473854 0.065 Uiso 1 1 calc R U . . .
C27 C 0.4085(5) 0.4506(4) 0.5639(3) 0.065(2) Uani 1 1 d . . . . .
H27 H 0.411367 0.508450 0.563119 0.078 Uiso 1 1 calc R U . . .
C28 C 0.3902(4) 0.4111(4) 0.6176(3) 0.0498(15) Uani 1 1 d . . . . .
H28 H 0.380174 0.441201 0.654268 0.060 Uiso 1 1 calc R U . . .
C29 C 0.3865(4) 0.3287(4) 0.6179(2) 0.0499(15) Uani 1 1 d . . . . .
H29 H 0.373368 0.301303 0.655093 0.060 Uiso 1 1 calc R U . . .
C30 C 0.4014(3) 0.2833(3) 0.5652(2) 0.0354(11) Uani 1 1 d . . . . .
H30 H 0.398699 0.225497 0.566629 0.042 Uiso 1 1 calc R U . . .
C31 C 0.5398(3) 0.2339(3) 0.4467(2) 0.0257(9) Uani 1 1 d . . . . .
C32 C 0.5697(3) 0.1821(3) 0.4026(2) 0.0367(11) Uani 1 1 d . . . . .
H32 H 0.538678 0.163068 0.369514 0.044 Uiso 1 1 calc R U . . .
C33 C 0.6457(3) 0.1581(3) 0.4072(3) 0.0433(13) Uani 1 1 d . . . . .
H33 H 0.667121 0.122207 0.377335 0.052 Uiso 1 1 calc R U . . .
C34 C 0.6896(3) 0.1867(3) 0.4553(3) 0.0427(14) Uani 1 1 d . . . . .
H34 H 0.741641 0.170735 0.459040 0.051 Uiso 1 1 calc R U . . .
C35 C 0.6580(3) 0.2378(4) 0.4973(3) 0.0416(13) Uani 1 1 d . . . . .
H35 H 0.689112 0.257203 0.530190 0.050 Uiso 1 1 calc R U . . .

loop_
_atom_site_aniso_label
_atom_site_aniso_U_11
_atom_site_aniso_U_22
_atom_site_aniso_U_33
_atom_site_aniso_U_23
_atom_site_aniso_U_13
_atom_site_aniso_U_12
P1 0.0249(5) 0.0210(5) 0.0177(5) 0.0021(4) 0.0006(4) 0.0011(4)
N1 0.044(3) 0.037(2) 0.034(2) -0.0013(19) 0.003(2) 0.004(2)
C1 0.054(5) 0.035(5) 0.029(4) 0.009(3) -0.004(3) 0.000(4)
O1 0.099(4) 0.038(3) 0.033(2) 0.000(2) 0.001(2) 0.005(3)
Cl2 0.054(5) 0.035(5) 0.029(4) 0.009(3) -0.004(3) 0.000(4)
Cl1 0.0361(6) 0.0432(7) 0.0312(6) 0.0058(5) 0.0056(5) 0.0098(5)
P2 0.0262(5) 0.0222(5) 0.0169(5) 0.0015(4) -0.0014(4) -0.0006(4)
N2 0.034(2) 0.048(3) 0.037(2) 0.004(2) -0.0082(19) -0.008(2)
C2 0.031(2) 0.0187(19) 0.020(2) 0.0020(16) -0.0035(17) -0.0023(17)
C5 0.036(3) 0.031(2) 0.039(3) 0.001(2) -0.008(2) -0.007(2)
C6 0.046(3) 0.081(5) 0.025(3) -0.005(3) -0.004(2) -0.015(3)
C7 0.033(3) 0.067(4) 0.026(2) -0.007(3) 0.005(2) -0.013(3)
C15 0.038(3) 0.030(3) 0.044(3) 0.004(2) 0.017(2) 0.003(2)
C16 0.050(3) 0.039(3) 0.064(4) 0.013(3) 0.025(3) -0.010(3)
Ir1 0.02368(8) 0.02205(8) 0.01650(8) 0.00304(6) 0.00023(6) 0.00010(7)
C8 0.028(2) 0.023(2) 0.023(2) -0.0012(17) 0.0040(17) -0.0011(18)
C9 0.086(5) 0.024(3) 0.057(4) -0.006(2) -0.033(3) 0.004(3)
C10 0.120(7) 0.033(3) 0.065(4) -0.015(3) -0.037(5) -0.003(4)
C3 0.037(3) 0.058(3) 0.021(2) 0.006(2) 0.000(2) -0.008(2)
C4 0.030(3) 0.057(3) 0.037(3) 0.005(3) -0.001(2) -0.011(2)
C11 0.053(3) 0.025(3) 0.050(3) -0.009(2) 0.007(3) 0.004(2)
C12 0.062(4) 0.026(3) 0.081(5) -0.002(3) -0.032(4) 0.008(3)
C13 0.072(4) 0.027(3) 0.054(4) -0.004(3) -0.033(3) 0.009(3)
C14 0.027(2) 0.025(2) 0.019(2) 0.0054(17) 0.0019(17) 0.0025(18)
C17 0.037(3) 0.052(3) 0.040(3) 0.006(3) 0.013(2) 0.011(3)
C18 0.043(3) 0.034(3) 0.036(3) -0.001(2) 0.003(2) 0.013(2)
C19 0.034(2) 0.0193(19) 0.0149(18) -0.0011(16) -0.0014(16) 0.0061(17)
C20 0.036(3) 0.031(2) 0.022(2) 0.0028(19) -0.0040(19) -0.005(2)
C21 0.053(3) 0.030(3) 0.033(3) 0.005(2) -0.003(2) -0.003(2)
C22 0.049(3) 0.025(2) 0.036(3) 0.001(2) 0.011(2) -0.008(2)
C23 0.032(2) 0.029(2) 0.040(3) -0.001(2) 0.005(2) -0.005(2)
C24 0.026(2) 0.025(2) 0.026(2) -0.0006(17) 0.0047(18) -0.0016(17)
C25 0.034(3) 0.030(2) 0.018(2) -0.0049(18) -0.0021(17) 0.0018(19)
C26 0.102(5) 0.029(3) 0.031(3) -0.003(2) 0.006(3) -0.007(3)
C27 0.118(6) 0.035(3) 0.041(3) -0.012(3) 0.000(4) 0.006(4)
C28 0.063(4) 0.055(4) 0.032(3) -0.018(3) -0.007(3) 0.012(3)
C29 0.073(4) 0.053(4) 0.023(3) 0.005(2) -0.004(3) -0.004(3)
C30 0.055(3) 0.030(2) 0.021(2) 0.0022(18) -0.001(2) 0.001(2)
C31 0.031(2) 0.025(2) 0.022(2) 0.0054(17) -0.0053(18) -0.0025(18)
C32 0.040(3) 0.037(3) 0.033(3) -0.001(2) -0.007(2) 0.007(2)
C33 0.044(3) 0.038(3) 0.047(3) 0.005(2) 0.003(3) 0.017(2)
C34 0.021(2) 0.047(3) 0.059(4) 0.024(3) -0.001(2) 0.000(2)
C35 0.032(3) 0.054(3) 0.039(3) 0.010(3) -0.008(2) -0.005(2)

loop_
_atom_type_symbol
_atom_type_description
_atom_type_scat_dispersion_real
_atom_type_scat_dispersion_imag
_atom_type_scat_source
C C 0.0033 0.0016 'International Tables Vol C Tables 4.2.6.8 and 6.1.1.4'
H H 0.0000 0.0000 'International Tables Vol C Tables 4.2.6.8 and 6.1.1.4'
Cl Cl 0.1484 0.1585 'International Tables Vol C Tables 4.2.6.8 and 6.1.1.4'
Ir Ir -1.4442 7.9887 'International Tables Vol C Tables 4.2.6.8 and 6.1.1.4'
N N 0.0061 0.0033 'International Tables Vol C Tables 4.2.6.8 and 6.1.1.4'
O O 0.0106 0.0060 'International Tables Vol C Tables 4.2.6.8 and 6.1.1.4'
P P 0.1023 0.0942 'International Tables Vol C Tables 4.2.6.8 and 6.1.1.4'

loop_
_geom_angle_atom_site_label_1
_geom_angle_atom_site_label_2
_geom_angle_atom_site_label_3
_geom_angle
_geom_angle_site_symmetry_1
_geom_angle_site_symmetry_3
_geom_angle_publ_flag
C8 P1 C14 104.0(2) . . ?
C8 P1 C2 102.3(2) . . ?
C14 P1 C2 103.8(2) . . ?
C8 P1 Ir1 115.44(15) . . ?
C14 P1 Ir1 112.90(14) . . ?
C2 P1 Ir1 116.75(14) . . ?
C14 N1 C18 117.5(4) . . ?
O1 C1 Ir1 169.4(9) . . ?
C19 P2 C25 103.6(2) . . ?
C19 P2 C31 100.9(2) . . ?
C25 P2 C31 104.9(2) . . ?
C19 P2 Ir1 116.36(14) . . ?
C25 P2 Ir1 114.93(15) . . ?
C31 P2 Ir1 114.36(14) . . ?
C31 N2 C35 117.0(5) . . ?
C3 C2 C7 118.6(4) . . ?
C3 C2 P1 118.9(3) . . ?
C7 C2 P1 122.4(4) . . ?
C6 C5 C4 119.3(5) . . ?
C6 C5 H5 120.4 . . ?
C4 C5 H5 120.4 . . ?
C5 C6 C7 121.1(5) . . ?
C5 C6 H6 119.4 . . ?
C7 C6 H6 119.4 . . ?
C6 C7 C2 119.8(5) . . ?
C6 C7 H7 120.1 . . ?
C2 C7 H7 120.1 . . ?
C14 C15 C16 117.3(5) . . ?
C14 C15 H15 121.3 . . ?
C16 C15 H15 121.3 . . ?
C17 C16 C15 122.1(5) . . ?
C17 C16 H16 119.0 . . ?
C15 C16 H16 119.0 . . ?
C1 Ir1 P2 96.6(2) . . ?
Cl2 Ir1 P2 95.9(8) . . ?
C1 Ir1 P1 94.7(2) . . ?
Cl2 Ir1 P1 95.0(8) . . ?
P2 Ir1 P1 168.65(4) . . ?
C1 Ir1 Cl1 103.2(3) . . ?
Cl2 Ir1 Cl1 114.1(10) . . ?
P2 Ir1 Cl1 87.27(4) . . ?
P1 Ir1 Cl1 91.33(4) . . ?
C1 Ir1 H1 63.5(17) . . ?
Cl2 Ir1 H1 53(2) . . ?
P2 Ir1 H1 93.5(17) . . ?
P1 Ir1 H1 90.5(17) . . ?
Cl1 Ir1 H1 166.8(17) . . ?
C1 Ir1 H2 164(3) . . ?
Cl2 Ir1 H2 153(3) . . ?
P2 Ir1 H2 84(3) . . ?
P1 Ir1 H2 85(3) . . ?
Cl1 Ir1 H2 93(3) . . ?
H1 Ir1 H2 100(4) . . ?
C13 C8 C9 118.4(5) . . ?
C13 C8 P1 120.6(4) . . ?
C9 C8 P1 121.0(4) . . ?
C8 C9 C10 120.8(6) . . ?
C8 C9 H9 119.6 . . ?
C10 C9 H9 119.6 . . ?
C11 C10 C9 120.6(6) . . ?
C11 C10 H10 119.7 . . ?
C9 C10 H10 119.7 . . ?
C2 C3 C4 121.1(5) . . ?
C2 C3 H3 119.4 . . ?
C4 C3 H3 119.4 . . ?
C5 C4 C3 120.0(5) . . ?
C5 C4 H4 120.0 . . ?
C3 C4 H4 120.0 . . ?
C12 C11 C10 119.4(5) . . ?
C12 C11 H11 120.3 . . ?
C10 C11 H11 120.3 . . ?
C11 C12 C13 121.0(5) . . ?
C11 C12 H12 119.5 . . ?
C13 C12 H12 119.5 . . ?
C8 C13 C12 119.8(5) . . ?
C8 C13 H13 120.1 . . ?
C12 C13 H13 120.1 . . ?
N1 C14 C15 122.4(4) . . ?
N1 C14 P1 113.9(3) . . ?
C15 C14 P1 123.7(4) . . ?
C18 C17 C16 117.5(5) . . ?
C18 C17 H17 121.2 . . ?
C16 C17 H17 121.2 . . ?
C17 C18 N1 123.1(5) . . ?
C17 C18 H18 118.5 . . ?
N1 C18 H18 118.5 . . ?
C20 C19 C24 118.4(4) . . ?
C20 C19 P2 120.9(3) . . ?
C24 C19 P2 120.7(3) . . ?
C21 C20 C19 120.8(5) . . ?
C21 C20 H20 119.6 . . ?
C19 C20 H20 119.6 . . ?
C20 C21 C22 120.1(5) . . ?
C20 C21 H21 119.9 . . ?
C22 C21 H21 119.9 . . ?
C23 C22 C21 120.6(5) . . ?
C23 C22 H22 119.7 . . ?
C21 C22 H22 119.7 . . ?
C22 C23 C24 119.0(5) . . ?
C22 C23 H23 120.5 . . ?
C24 C23 H23 120.5 . . ?
C23 C24 C19 121.1(4) . . ?
C23 C24 H24 119.5 . . ?
C19 C24 H24 119.5 . . ?
C30 C25 C26 118.1(4) . . ?
C30 C25 P2 120.5(4) . . ?
C26 C25 P2 121.4(4) . . ?
C27 C26 C25 121.2(5) . . ?
C27 C26 H26 119.4 . . ?
C25 C26 H26 119.4 . . ?
C28 C27 C26 120.1(6) . . ?
C28 C27 H27 120.0 . . ?
C26 C27 H27 120.0 . . ?
C29 C28 C27 119.2(5) . . ?
C29 C28 H28 120.4 . . ?
C27 C28 H28 120.4 . . ?
C28 C29 C30 121.6(5) . . ?
C28 C29 H29 119.2 . . ?
C30 C29 H29 119.2 . . ?
C25 C30 C29 119.9(5) . . ?
C25 C30 H30 120.1 . . ?
C29 C30 H30 120.1 . . ?
N2 C31 C32 121.9(4) . . ?
N2 C31 P2 119.5(4) . . ?
C32 C31 P2 118.6(4) . . ?
C31 C32 C33 119.2(5) . . ?
C31 C32 H32 120.4 . . ?
C33 C32 H32 120.4 . . ?
C34 C33 C32 119.4(5) . . ?
C34 C33 H33 120.3 . . ?
C32 C33 H33 120.3 . . ?
C35 C34 C33 119.4(5) . . ?
C35 C34 H34 120.3 . . ?
C33 C34 H34 120.3 . . ?
C34 C35 N2 123.2(5) . . ?
C34 C35 H35 118.4 . . ?
N2 C35 H35 118.4 . . ?

loop_
_geom_bond_atom_site_label_1
_geom_bond_atom_site_label_2
_geom_bond_distance
_geom_bond_site_symmetry_2
_geom_bond_publ_flag
P1 C8 1.824(5) . ?
P1 C14 1.827(4) . ?
P1 C2 1.830(4) . ?
P1 Ir1 2.3219(11) . ?
N1 C14 1.357(6) . ?
N1 C18 1.368(7) . ?
C1 O1 1.139(14) . ?
C1 Ir1 1.910(10) . ?
Cl2 Ir1 2.28(4) . ?
Cl1 Ir1 2.4524(12) . ?
P2 C19 1.814(4) . ?
P2 C25 1.828(4) . ?
P2 C31 1.830(5) . ?
P2 Ir1 2.3134(11) . ?
N2 C31 1.370(6) . ?
N2 C35 1.374(6) . ?
C2 C3 1.374(6) . ?
C2 C7 1.385(6) . ?
C5 C6 1.369(8) . ?
C5 C4 1.369(7) . ?
C5 H5 0.9500 . ?
C6 C7 1.378(7) . ?
C6 H6 0.9500 . ?
C7 H7 0.9500 . ?
C15 C14 1.370(6) . ?
C15 C16 1.385(7) . ?
C15 H15 0.9500 . ?
C16 C17 1.362(8) . ?
C16 H16 0.9500 . ?
Ir1 H1 1.62(5) . ?
Ir1 H2 1.52(8) . ?
C8 C13 1.368(7) . ?
C8 C9 1.368(7) . ?
C9 C10 1.377(8) . ?
C9 H9 0.9500 . ?
C10 C11 1.348(9) . ?
C10 H10 0.9500 . ?
C3 C4 1.379(7) . ?
C3 H3 0.9500 . ?
C4 H4 0.9500 . ?
C11 C12 1.345(8) . ?
C11 H11 0.9500 . ?
C12 C13 1.390(7) . ?
C12 H12 0.9500 . ?
C13 H13 0.9500 . ?
C17 C18 1.358(8) . ?
C17 H17 0.9500 . ?
C18 H18 0.9500 . ?
C19 C20 1.386(6) . ?
C19 C24 1.396(6) . ?
C20 C21 1.376(7) . ?
C20 H20 0.9500 . ?
C21 C22 1.380(7) . ?
C21 H21 0.9500 . ?
C22 C23 1.379(7) . ?
C22 H22 0.9500 . ?
C23 C24 1.390(6) . ?
C23 H23 0.9500 . ?
C24 H24 0.9500 . ?
C25 C30 1.372(6) . ?
C25 C26 1.387(7) . ?
C26 C27 1.374(8) . ?
C26 H26 0.9500 . ?
C27 C28 1.368(9) . ?
C27 H27 0.9500 . ?
C28 C29 1.352(8) . ?
C28 H28 0.9500 . ?
C29 C30 1.385(7) . ?
C29 H29 0.9500 . ?
C30 H30 0.9500 . ?
C31 C32 1.380(7) . ?
C32 C33 1.389(7) . ?
C32 H32 0.9500 . ?
C33 C34 1.377(8) . ?
C33 H33 0.9500 . ?
C34 C35 1.353(8) . ?
C34 H34 0.9500 . ?
C35 H35 0.9500 . ?
